data_1513433
loop_
_publ_author_name
'Hao, Xin-Qi'
'Chen, Li-Juan'
'Ren, Baozeng'
'Li, Liu-Yan'
'Yang, Xin-Yan'
'Gong, Jun-Fang'
'Niu, Jun-Long'
'Song, Mao-Ping'

_publ_section_title
;
 Copper-mediated direct aryloxylation of benzamides assisted by an
 n,o-bidentate directing group.
;
_journal_issue 4
_journal_name_full 'Organic letters'
_journal_page_first 1104
_journal_page_last 1107
_journal_paper_doi 10.1021/ol500166d
_journal_volume 16
_journal_year 2014
_chemical_formula_moiety 'C18 H14 N2 O3'
_chemical_formula_sum 'C18 H14 N2 O3'
_chemical_formula_weight 306.31
_chemical_name_systematic
;
 ? 
;
_space_group_crystal_system triclinic
_space_group_IT_number 2
_space_group_name_Hall '-P 1'
_space_group_name_H-M_alt 'P -1'
_symmetry_space_group_name_Hall '-P 1'
_symmetry_space_group_name_H-M 'P -1'
_atom_sites_solution_hydrogens geom
_atom_sites_solution_primary direct
_atom_sites_solution_secondary difmap
_audit_creation_date 2013-06-25
_audit_creation_method
;
  Olex2 1.2
  (compiled Apr 23 2013 17:54:37, GUI svn.r4466)
;
_cell_angle_alpha 83.290(6)
_cell_angle_beta 87.571(5)
_cell_angle_gamma 83.717(6)
_cell_formula_units_Z 2
_cell_length_a 6.0877(3)
_cell_length_b 10.9989(8)
_cell_length_c 11.2984(9)
_cell_measurement_reflns_used 1965
_cell_measurement_temperature 291(2)
_cell_measurement_theta_max 27.9870
_cell_measurement_theta_min 3.3400
_cell_volume 746.49(9)
_computing_cell_refinement
;
CrysAlisPro, Agilent Technologies,
Version 1.171.36.28 (release 01-02-2013 CrysAlis171 .NET)
(compiled Feb  1 2013,16:14:44)
;
_computing_data_collection
;
CrysAlisPro, Agilent Technologies,
Version 1.171.36.28 (release 01-02-2013 CrysAlis171 .NET)
(compiled Feb  1 2013,16:14:44)
;
_computing_data_reduction
;
CrysAlisPro, Agilent Technologies,
Version 1.171.36.28 (release 01-02-2013 CrysAlis171 .NET)
(compiled Feb  1 2013,16:14:44)
;
_computing_molecular_graphics
;
O. V. Dolomanov, L. J. Bourhis, R. J. Gildea, J. A. K. Howard and H. Puschmann,
OLEX2: a complete structure solution, refinement and analysis program.
J. Appl. Cryst. (2009). 42, 339-341.
;
_computing_publication_material
;
O. V. Dolomanov, L. J. Bourhis, R. J. Gildea, J. A. K. Howard and H. Puschmann,
OLEX2: a complete structure solution, refinement and analysis program.
J. Appl. Cryst. (2009). 42, 339-341.
;
_computing_structure_refinement
;
SHELXL, G.M. Sheldrick, Acta Cryst.
(2008). A64, 112-122
;
_computing_structure_solution
;
SHELXS, G.M. Sheldrick, Acta Cryst.
(2008). A64, 112-122
;
_diffrn_ambient_temperature 291.15
_diffrn_detector_area_resol_mean 16.2312
_diffrn_measured_fraction_theta_full 0.999
_diffrn_measured_fraction_theta_max 0.999
_diffrn_measurement_details
;
  1 omega  -59.00  -25.00   1.0000    7.0000
omega____ theta____ kappa____ phi______ frames
    -      -17.1323  116.0000  -21.0000 34

  2 omega  -16.00   15.00   1.0000    7.0000
omega____ theta____ kappa____ phi______ frames
    -      -17.1323  -99.0000 -180.0000 31

  3 omega   -6.00   85.00   1.0000    7.0000
omega____ theta____ kappa____ phi______ frames
    -       19.7885   37.0000 -150.0000 91

  4 omega  -10.00   88.00   1.0000    7.0000
omega____ theta____ kappa____ phi______ frames
    -       19.7885   77.0000  -60.0000 98

  5 omega  -53.00   42.00   1.0000    7.0000
omega____ theta____ kappa____ phi______ frames
    -       19.7885  -37.0000   30.0000 95

  6 omega  -49.00   37.00   1.0000    7.0000
omega____ theta____ kappa____ phi______ frames
    -       19.7885  -57.0000 -180.0000 86
;
_diffrn_measurement_device_type 'Xcalibur, Eos, Gemini'
_diffrn_measurement_method '\w scans'
_diffrn_orient_matrix_UB_11 0.0609455000
_diffrn_orient_matrix_UB_12 -0.0550507000
_diffrn_orient_matrix_UB_13 0.0248629000
_diffrn_orient_matrix_UB_21 0.0122003000
_diffrn_orient_matrix_UB_22 -0.0209262000
_diffrn_orient_matrix_UB_23 -0.0572000000
_diffrn_orient_matrix_UB_31 0.0994444000
_diffrn_orient_matrix_UB_32 0.0281976000
_diffrn_orient_matrix_UB_33 -0.0104558000
_diffrn_radiation_monochromator graphite
_diffrn_radiation_type 'Mo K\a'
_diffrn_radiation_wavelength 0.7107
_diffrn_reflns_av_R_equivalents 0.0177
_diffrn_reflns_av_unetI/netI 0.0303
_diffrn_reflns_limit_h_max 7
_diffrn_reflns_limit_h_min -7
_diffrn_reflns_limit_k_max 13
_diffrn_reflns_limit_k_min -13
_diffrn_reflns_limit_l_max 14
_diffrn_reflns_limit_l_min -14
_diffrn_reflns_number 6177
_diffrn_reflns_theta_full 26.37
_diffrn_reflns_theta_max 26.37
_diffrn_reflns_theta_min 3.37
_diffrn_source 'Enhance (Mo) X-ray Source'
_exptl_absorpt_coefficient_mu 0.094
_exptl_absorpt_correction_T_max 1.00000
_exptl_absorpt_correction_T_min 0.99406
_exptl_absorpt_correction_type multi-scan
_exptl_absorpt_process_details
;
CrysAlisPro, Agilent Technologies,
Version 1.171.36.28 (release 01-02-2013 CrysAlis171 .NET)
(compiled Feb  1 2013,16:14:44)
Empirical absorption correction using spherical harmonics,
 implemented in SCALE3 ABSPACK scaling algorithm.
;
_exptl_crystal_colour
;
;
_exptl_crystal_density_diffrn 1.363
_exptl_crystal_density_method 'not measured'
_exptl_crystal_description
;
;
_exptl_crystal_F_000 320
_exptl_crystal_size_max 0.2
_exptl_crystal_size_mid 0.2
_exptl_crystal_size_min 0.18
_refine_diff_density_max 0.191
_refine_diff_density_min -0.198
_refine_diff_density_rms 0.041
_refine_ls_extinction_method none
_refine_ls_goodness_of_fit_ref 1.039
_refine_ls_hydrogen_treatment mixed
_refine_ls_matrix_type full
_refine_ls_number_parameters 212
_refine_ls_number_reflns 3059
_refine_ls_number_restraints 0
_refine_ls_restrained_S_all 1.039
_refine_ls_R_factor_all 0.0677
_refine_ls_R_factor_gt 0.0445
_refine_ls_shift/su_max 0.000
_refine_ls_shift/su_mean 0.000
_refine_ls_structure_factor_coef Fsqd
_refine_ls_weighting_details 'calc w=1/[\s^2^(Fo^2^)+(0.0489P)^2^+0.0653P] where P=(Fo^2^+2Fc^2^)/3'
_refine_ls_weighting_scheme calc
_refine_ls_wR_factor_gt 0.0991
_refine_ls_wR_factor_ref 0.1114
_reflns_number_gt 2170
_reflns_number_total 3059
_reflns_threshold_expression >2sigma(I)
_cod_data_source_file ol500166d_si_002.cif
_cod_data_source_block 201306107
_cod_database_code 1513433
_chemical_oxdiff_formula C20H20N2O3
_reflns_odcompleteness_completeness 99.87
_reflns_odcompleteness_iscentric 1
_reflns_odcompleteness_theta 26.32
_olex2_refinement_description
;
1. Fixed Uiso
 At 1.2 times of:
  All C(H) groups
2.a Aromatic/amide H refined with riding coordinates:
 C1(H1), C2(H2A), C3(H3), C4(H4), C8(H8), C9(H9), C10(H10), C11(H11), C14(H14),
  C15(H15), C16(H16), C17(H17), C18(H18)
;

loop_
_space_group_symop_id
_space_group_symop_operation_xyz
1 'x, y, z'
2 '-x, -y, -z'

loop_
_atom_site_label
_atom_site_type_symbol
_atom_site_fract_x
_atom_site_fract_y
_atom_site_fract_z
_atom_site_U_iso_or_equiv
_atom_site_adp_type
_atom_site_occupancy
_atom_site_symmetry_multiplicity
_atom_site_calc_flag
_atom_site_refinement_flags
O1 O 0.37668(18) 0.42510(9) 0.61878(11) 0.0550(3) Uani 1 1 d .
O2 O 0.1358(2) 0.04660(10) 0.78782(13) 0.0703(4) Uani 1 1 d .
O3 O -0.0793(2) 0.42011(9) 0.76299(13) 0.0679(4) Uani 1 1 d .
N1 N 0.4869(2) 0.31928(11) 0.60030(11) 0.0409(3) Uani 1 1 d .
N2 N 0.2113(2) 0.23820(11) 0.71388(12) 0.0422(3) Uani 1 1 d .
C1 C 0.6778(3) 0.31470(15) 0.53433(15) 0.0499(4) Uani 1 1 d .
H1 H 0.7325 0.3874 0.5016 0.060 Uiso 1 1 calc R
C2 C 0.7912(3) 0.20352(17) 0.51550(16) 0.0548(4) Uani 1 1 d .
H2A H 0.9224 0.2009 0.4702 0.066 Uiso 1 1 calc R
C3 C 0.7105(3) 0.09589(16) 0.56369(17) 0.0577(5) Uani 1 1 d .
H3 H 0.7868 0.0204 0.5506 0.069 Uiso 1 1 calc R
C4 C 0.5169(3) 0.10005(14) 0.63122(16) 0.0510(4) Uani 1 1 d .
H4 H 0.4620 0.0275 0.6639 0.061 Uiso 1 1 calc R
C5 C 0.4045(2) 0.21267(13) 0.65021(14) 0.0384(3) Uani 1 1 d .
C6 C 0.0866(2) 0.15785(13) 0.78039(15) 0.0437(4) Uani 1 1 d .
C7 C -0.1150(2) 0.21341(13) 0.84346(14) 0.0395(4) Uani 1 1 d .
C8 C -0.2345(3) 0.13066(14) 0.91623(16) 0.0506(4) Uani 1 1 d .
H8 H -0.1850 0.0472 0.9225 0.061 Uiso 1 1 calc R
C9 C -0.4231(3) 0.16890(16) 0.97888(17) 0.0585(5) Uani 1 1 d .
H9 H -0.4993 0.1118 1.0267 0.070 Uiso 1 1 calc R
C10 C -0.4984(3) 0.29214(16) 0.97033(16) 0.0550(5) Uani 1 1 d .
H10 H -0.6262 0.3184 1.0123 0.066 Uiso 1 1 calc R
C11 C -0.3848(3) 0.37701(15) 0.89963(16) 0.0515(4) Uani 1 1 d .
H11 H -0.4359 0.4602 0.8943 0.062 Uiso 1 1 calc R
C12 C -0.1950(2) 0.33824(13) 0.83681(14) 0.0433(4) Uani 1 1 d .
C13 C -0.1182(3) 0.54768(13) 0.76742(15) 0.0465(4) Uani 1 1 d .
C14 C -0.2921(3) 0.61454(14) 0.70868(16) 0.0522(4) Uani 1 1 d .
H14 H -0.3924 0.5758 0.6703 0.063 Uiso 1 1 calc R
C15 C -0.3148(3) 0.74099(15) 0.70791(16) 0.0553(5) Uani 1 1 d .
H15 H -0.4331 0.7876 0.6693 0.066 Uiso 1 1 calc R
C16 C -0.1663(3) 0.79904(15) 0.76296(16) 0.0535(5) Uani 1 1 d .
H16 H -0.1841 0.8843 0.7616 0.064 Uiso 1 1 calc R
C17 C 0.0076(3) 0.73155(18) 0.81972(18) 0.0636(5) Uani 1 1 d .
H17 H 0.1097 0.7708 0.8562 0.076 Uiso 1 1 calc R
C18 C 0.0325(3) 0.60431(17) 0.82309(18) 0.0621(5) Uani 1 1 d .
H18 H 0.1498 0.5578 0.8626 0.074 Uiso 1 1 calc R
H2 H 0.168(3) 0.3185(16) 0.7103(14) 0.050(5) Uiso 1 1 d .

loop_
_atom_site_aniso_label
_atom_site_aniso_U_11
_atom_site_aniso_U_22
_atom_site_aniso_U_33
_atom_site_aniso_U_23
_atom_site_aniso_U_13
_atom_site_aniso_U_12
O1 0.0632(7) 0.0284(6) 0.0703(8) -0.0016(5) 0.0127(6) -0.0013(5)
O2 0.0716(8) 0.0280(6) 0.1072(11) 0.0002(6) 0.0216(8) -0.0045(5)
O3 0.0684(8) 0.0287(6) 0.0976(10) 0.0088(6) 0.0367(7) 0.0026(5)
N1 0.0458(7) 0.0321(7) 0.0439(8) -0.0024(5) -0.0014(6) -0.0013(5)
N2 0.0429(7) 0.0256(6) 0.0565(9) -0.0019(6) 0.0034(6) -0.0013(5)
C1 0.0501(9) 0.0505(10) 0.0468(10) 0.0024(8) 0.0053(8) -0.0061(8)
C2 0.0492(10) 0.0618(11) 0.0500(11) -0.0041(9) 0.0062(8) 0.0045(8)
C3 0.0593(11) 0.0461(10) 0.0636(12) -0.0070(9) 0.0038(9) 0.0117(8)
C4 0.0543(10) 0.0336(8) 0.0637(11) -0.0055(8) 0.0005(8) 0.0011(7)
C5 0.0402(8) 0.0317(7) 0.0434(9) -0.0035(6) -0.0063(7) -0.0029(6)
C6 0.0469(9) 0.0277(8) 0.0566(10) -0.0012(7) -0.0046(8) -0.0066(6)
C7 0.0434(8) 0.0335(8) 0.0424(9) -0.0026(6) -0.0042(7) -0.0090(6)
C8 0.0628(10) 0.0343(8) 0.0559(11) -0.0012(7) 0.0013(9) -0.0154(8)
C9 0.0665(11) 0.0500(10) 0.0609(12) -0.0026(9) 0.0142(9) -0.0241(9)
C10 0.0525(10) 0.0564(11) 0.0558(11) -0.0046(9) 0.0112(8) -0.0114(8)
C11 0.0524(10) 0.0409(9) 0.0582(11) 0.0000(8) 0.0066(8) -0.0006(7)
C12 0.0436(8) 0.0351(8) 0.0498(10) 0.0025(7) 0.0022(7) -0.0071(7)
C13 0.0477(9) 0.0298(8) 0.0588(11) 0.0016(7) 0.0122(8) -0.0023(7)
C14 0.0557(10) 0.0393(9) 0.0631(12) -0.0069(8) -0.0090(9) -0.0080(8)
C15 0.0657(11) 0.0373(9) 0.0602(11) 0.0021(8) -0.0113(9) 0.0028(8)
C16 0.0729(12) 0.0324(8) 0.0558(11) -0.0064(8) 0.0096(9) -0.0116(8)
C17 0.0595(11) 0.0663(12) 0.0704(13) -0.0170(10) -0.0050(10) -0.0201(10)
C18 0.0461(10) 0.0636(12) 0.0723(13) 0.0033(10) -0.0070(9) 0.0035(9)

loop_
_atom_type_symbol
_atom_type_description
_atom_type_scat_dispersion_real
_atom_type_scat_dispersion_imag
_atom_type_scat_source
C C 0.0033 0.0016 'International Tables Vol C Tables 4.2.6.8 and 6.1.1.4'
H H 0.0000 0.0000 'International Tables Vol C Tables 4.2.6.8 and 6.1.1.4'
N N 0.0061 0.0033 'International Tables Vol C Tables 4.2.6.8 and 6.1.1.4'
O O 0.0106 0.0060 'International Tables Vol C Tables 4.2.6.8 and 6.1.1.4'

loop_
_geom_angle_atom_site_label_1
_geom_angle_atom_site_label_2
_geom_angle_atom_site_label_3
_geom_angle
C12 O3 C13 121.60(12)
O1 N1 C1 120.95(13)
O1 N1 C5 118.45(12)
C1 N1 C5 120.60(13)
C5 N2 H2 112.9(10)
C6 N2 C5 128.46(13)
C6 N2 H2 118.7(10)
N1 C1 H1 119.8
N1 C1 C2 120.37(15)
C2 C1 H1 119.8
C1 C2 H2A 120.0
C1 C2 C3 119.94(16)
C3 C2 H2A 120.0
C2 C3 H3 120.0
C2 C3 C4 119.92(16)
C4 C3 H3 120.0
C3 C4 H4 120.2
C3 C4 C5 119.69(16)
C5 C4 H4 120.2
N1 C5 C4 119.48(14)
N2 C5 N1 111.05(12)
N2 C5 C4 129.47(14)
O2 C6 N2 121.85(15)
O2 C6 C7 121.68(14)
N2 C6 C7 116.47(12)
C8 C7 C6 115.85(13)
C8 C7 C12 117.15(15)
C12 C7 C6 127.00(13)
C7 C8 H8 119.0
C9 C8 C7 122.01(15)
C9 C8 H8 119.0
C8 C9 H9 120.2
C8 C9 C10 119.61(15)
C10 C9 H9 120.2
C9 C10 H10 119.9
C9 C10 C11 120.21(16)
C11 C10 H10 119.9
C10 C11 H11 120.0
C10 C11 C12 120.03(15)
C12 C11 H11 120.0
O3 C12 C7 117.25(14)
C11 C12 O3 121.75(14)
C11 C12 C7 120.99(14)
C14 C13 O3 120.22(15)
C14 C13 C18 121.25(15)
C18 C13 O3 118.30(15)
C13 C14 H14 120.8
C13 C14 C15 118.32(16)
C15 C14 H14 120.8
C14 C15 H15 119.4
C16 C15 C14 121.24(16)
C16 C15 H15 119.4
C15 C16 H16 120.1
C17 C16 C15 119.82(16)
C17 C16 H16 120.1
C16 C17 H17 120.0
C16 C17 C18 120.06(17)
C18 C17 H17 120.0
C13 C18 C17 119.30(17)
C13 C18 H18 120.4
C17 C18 H18 120.4

loop_
_geom_bond_atom_site_label_1
_geom_bond_atom_site_label_2
_geom_bond_distance
O1 N1 1.3125(15)
O2 C6 1.2215(18)
O3 C12 1.3843(18)
O3 C13 1.4036(17)
N1 C1 1.353(2)
N1 C5 1.3765(19)
N2 C5 1.3721(19)
N2 C6 1.3659(19)
N2 H2 0.891(16)
C1 H1 0.9300
C1 C2 1.371(2)
C2 H2A 0.9300
C2 C3 1.376(2)
C3 H3 0.9300
C3 C4 1.376(2)
C4 H4 0.9300
C4 C5 1.383(2)
C6 C7 1.500(2)
C7 C8 1.398(2)
C7 C12 1.400(2)
C8 H8 0.9300
C8 C9 1.375(2)
C9 H9 0.9300
C9 C10 1.376(2)
C10 H10 0.9300
C10 C11 1.381(2)
C11 H11 0.9300
C11 C12 1.383(2)
C13 C14 1.370(2)
C13 C18 1.375(2)
C14 H14 0.9300
C14 C15 1.382(2)
C15 H15 0.9300
C15 C16 1.371(2)
C16 H16 0.9300
C16 C17 1.363(3)
C17 H17 0.9300
C17 C18 1.387(2)
C18 H18 0.9300

loop_
_geom_hbond_atom_site_label_D
_geom_hbond_atom_site_label_H
_geom_hbond_atom_site_label_A
_geom_hbond_distance_DH
_geom_hbond_distance_HA
_geom_hbond_distance_DA
_geom_hbond_angle_DHA
N2 H2 O3 0.891(16) 1.892(16) 2.6157(16) 137.2(14)

loop_
_geom_torsion_atom_site_label_1
_geom_torsion_atom_site_label_2
_geom_torsion_atom_site_label_3
_geom_torsion_atom_site_label_4
_geom_torsion
O1 N1 C1 C2 -179.87(14)
O1 N1 C5 N2 -0.08(19)
O1 N1 C5 C4 179.52(14)
O2 C6 C7 C8 3.6(2)
O2 C6 C7 C12 -176.31(16)
O3 C13 C14 C15 -175.23(15)
O3 C13 C18 C17 174.53(16)
N1 C1 C2 C3 0.1(3)
N2 C6 C7 C8 -176.71(14)
N2 C6 C7 C12 3.4(2)
C1 N1 C5 N2 179.55(13)
C1 N1 C5 C4 -0.8(2)
C1 C2 C3 C4 -0.4(3)
C2 C3 C4 C5 0.0(3)
C3 C4 C5 N1 0.6(2)
C3 C4 C5 N2 -179.90(16)
C5 N1 C1 C2 0.5(2)
C5 N2 C6 O2 -2.0(3)
C5 N2 C6 C7 178.28(14)
C6 N2 C5 N1 -176.58(15)
C6 N2 C5 C4 3.9(3)
C6 C7 C8 C9 -179.75(15)
C6 C7 C12 O3 1.1(2)
C6 C7 C12 C11 179.67(15)
C7 C8 C9 C10 0.1(3)
C8 C7 C12 O3 -178.78(15)
C8 C7 C12 C11 -0.2(2)
C8 C9 C10 C11 -0.3(3)
C9 C10 C11 C12 0.2(3)
C10 C11 C12 O3 178.54(16)
C10 C11 C12 C7 0.1(3)
C12 O3 C13 C14 -81.7(2)
C12 O3 C13 C18 103.77(19)
C12 C7 C8 C9 0.2(2)
C13 O3 C12 C7 -167.31(15)
C13 O3 C12 C11 14.1(3)
C13 C14 C15 C16 0.8(3)
C14 C13 C18 C17 0.1(3)
C14 C15 C16 C17 0.0(3)
C15 C16 C17 C18 -0.8(3)
C16 C17 C18 C13 0.8(3)
C18 C13 C14 C15 -0.9(3)
